data_4511168
loop_
_publ_author_name
'Xie, Yun-Peng'
'Yang, Jin'
'Ma, Jian-Fang'
'Ma, Ji-Cheng'
'Zhang, Lai-Ping'
'Jia, Zhi-Fang'
'Su, Zhong-Min'

_publ_section_title
;
 Tin Alkylarsonate Clusters: C&#x2212;H&#x00B7;&#x00B7;&#x00B7;X (X = Cl,
 O, and \p) Interaction-Mediated Supramolecular Formation
;
_journal_issue 9
_journal_name_full 'Crystal Growth &amp; Design'
_journal_page_first 3881
_journal_paper_doi 10.1021/cg8008877
_journal_volume 9
_journal_year 2009
_chemical_formula_sum 'C18 H46 As4 Cl6 O20 Sn6'
_chemical_formula_weight 1807.07
_chemical_name_systematic
;
 ?
;
_space_group_IT_number 12
_symmetry_cell_setting monoclinic
_symmetry_space_group_name_Hall '-C 2y'
_symmetry_space_group_name_H-M 'C 1 2/m 1'
_atom_sites_solution_hydrogens geom
_atom_sites_solution_primary direct
_atom_sites_solution_secondary difmap
_audit_creation_method SHELXL-97
_cell_angle_alpha 90.00
_cell_angle_beta 108.2580(10)
_cell_angle_gamma 90.00
_cell_formula_units_Z 2
_cell_length_a 15.3209(12)
_cell_length_b 18.2234(15)
_cell_length_c 9.3229(8)
_cell_measurement_reflns_used 2524
_cell_measurement_temperature 293(2)
_cell_measurement_theta_max 26.08
_cell_measurement_theta_min 1.79
_cell_volume 2471.9(4)
_computing_cell_refinement 'SMART (Bruker, 1997)'
_computing_data_collection 'SMART (Bruker, 1997)'
_computing_data_reduction SAINT
_computing_molecular_graphics 'SHELXTL-PLUS (Sheldrick, 1990)'
_computing_publication_material SHELXL-97
_computing_structure_refinement 'SHELXL-97 (Sheldrick, 1997)'
_computing_structure_solution 'SHELXL-97 (Sheldrick, 1997)'
_diffrn_ambient_temperature 293(2)
_diffrn_measured_fraction_theta_full 0.992
_diffrn_measured_fraction_theta_max 0.992
_diffrn_measurement_device_type 'Bruker APEX CCD area-detector'
_diffrn_measurement_method '\w scans'
_diffrn_radiation_monochromator graphite
_diffrn_radiation_source 'fine-focus sealed tube'
_diffrn_radiation_type MoK\a
_diffrn_radiation_wavelength 0.71073
_diffrn_reflns_av_R_equivalents 0.1077
_diffrn_reflns_av_sigmaI/netI 0.0706
_diffrn_reflns_limit_h_max 18
_diffrn_reflns_limit_h_min -9
_diffrn_reflns_limit_k_max 21
_diffrn_reflns_limit_k_min -22
_diffrn_reflns_limit_l_max 10
_diffrn_reflns_limit_l_min -11
_diffrn_reflns_number 6992
_diffrn_reflns_theta_full 26.08
_diffrn_reflns_theta_max 26.08
_diffrn_reflns_theta_min 1.79
_diffrn_standards_number 0
_exptl_absorpt_coefficient_mu 6.027
_exptl_absorpt_correction_T_max 0.514
_exptl_absorpt_correction_T_min 0.422
_exptl_absorpt_correction_type multi-scan
_exptl_absorpt_process_details 'SADABS (Sheldrick, 1996)'
_exptl_crystal_colour colorless
_exptl_crystal_density_diffrn 2.428
_exptl_crystal_density_method 'not measured'
_exptl_crystal_description Block
_exptl_crystal_F_000 1696
_exptl_crystal_size_max 0.153
_exptl_crystal_size_mid 0.120
_exptl_crystal_size_min 0.111
_refine_diff_density_max 1.339
_refine_diff_density_min -1.788
_refine_diff_density_rms 0.233
_refine_ls_extinction_method none
_refine_ls_goodness_of_fit_ref 1.018
_refine_ls_hydrogen_treatment constr
_refine_ls_matrix_type full
_refine_ls_number_parameters 130
_refine_ls_number_reflns 2524
_refine_ls_number_restraints 0
_refine_ls_restrained_S_all 1.018
_refine_ls_R_factor_all 0.0495
_refine_ls_R_factor_gt 0.0442
_refine_ls_shift/su_max 0.000
_refine_ls_shift/su_mean 0.000
_refine_ls_structure_factor_coef Fsqd
_refine_ls_weighting_details 'calc w=1/[\s^2^(Fo^2^)+(0.0655P)^2^+0.0000P] where P=(Fo^2^+2Fc^2^)/3'
_refine_ls_weighting_scheme calc
_refine_ls_wR_factor_gt 0.1123
_refine_ls_wR_factor_ref 0.1153
_reflns_number_gt 2167
_reflns_number_total 2524
_reflns_threshold_expression >2sigma(I)
_cod_data_source_file cg8008877_si_002.cif
_cod_data_source_block compound-4b
_cod_depositor_comments
;
The following automatic conversions were performed:

'_symmetry_cell_setting' value 'Monoclinic' changed to 'monoclinic'
according to
/usr/data/users/saulius/automatic-downloads/retrospective/ACS/lib/dictionaries/cif_core.dic
dictionary named 'cif_core.dic' version 2.4.2 from 2011-04-26.

Automatic conversion script
Id: cif_fix_values 2281 2013-09-26 08:29:07Z andrius 
;
_cod_original_sg_symbol_H-M C2/m
_cod_database_code 4511168

loop_
_symmetry_equiv_pos_as_xyz
'x, y, z'
'-x, y, -z'
'x+1/2, y+1/2, z'
'-x+1/2, y+1/2, -z'
'-x, -y, -z'
'x, -y, z'
'-x+1/2, -y+1/2, -z'
'x+1/2, -y+1/2, z'

loop_
_atom_site_label
_atom_site_type_symbol
_atom_site_fract_x
_atom_site_fract_y
_atom_site_fract_z
_atom_site_U_iso_or_equiv
_atom_site_adp_type
_atom_site_occupancy
_atom_site_symmetry_multiplicity
_atom_site_calc_flag
_atom_site_refinement_flags
C1 C 0.1348(5) 0.2746(4) 0.8372(6) 0.0487(16) Uani 1 1 d .
H1A H 0.1952 0.2570 0.8410 0.058 Uiso 1 1 calc R
H1B H 0.1368 0.2862 0.9397 0.058 Uiso 1 1 calc R
C2 C 0.0672(6) 0.2140(5) 0.7802(11) 0.077(3) Uani 1 1 d .
H2A H 0.0068 0.2306 0.7789 0.092 Uiso 1 1 calc R
H2B H 0.0641 0.2024 0.6772 0.092 Uiso 1 1 calc R
C3 C 0.0910(8) 0.1461(6) 0.8737(15) 0.117(4) Uani 1 1 d .
H3A H 0.0454 0.1092 0.8323 0.176 Uiso 1 1 calc R
H3B H 0.0929 0.1569 0.9754 0.176 Uiso 1 1 calc R
H3C H 0.1501 0.1286 0.8735 0.176 Uiso 1 1 calc R
C4 C 0.3228(6) 0.3642(5) 0.5625(11) 0.093(3) Uani 1 1 d .
H4A H 0.3416 0.3557 0.6695 0.140 Uiso 1 1 calc R
H4B H 0.3752 0.3778 0.5330 0.140 Uiso 1 1 calc R
H4C H 0.2960 0.3202 0.5104 0.140 Uiso 1 1 calc R
C5 C 0.1337(11) 0.5000 0.0999(11) 0.089(5) Uani 1 2 d S
H5A H 0.0875 0.5333 0.0421 0.134 Uiso 0.50 1 calc PR
H5B H 0.1205 0.4515 0.0589 0.134 Uiso 0.50 1 calc PR
H5C H 0.1929 0.5152 0.0958 0.134 Uiso 0.50 1 calc PR
O5 O 0.1999(3) 0.4197(2) 0.7948(4) 0.0426(10) Uani 1 1 d .
O6 O 0.0160(3) 0.4056(2) 0.7362(4) 0.0408(10) Uani 1 1 d .
O4 O 0.1009(3) 0.3404(2) 0.5403(4) 0.0367(9) Uani 1 1 d .
O3 O 0.1123(4) 0.5000 0.5126(5) 0.0300(12) Uani 1 2 d S
O2 O 0.1340(4) 0.5000 0.2518(6) 0.0390(14) Uani 1 2 d S
O1 O 0.2569(3) 0.4216(2) 0.5251(5) 0.0418(10) Uani 1 1 d .
As1 As 0.10989(4) 0.36267(3) 0.72074(6) 0.03416(19) Uani 1 1 d .
Sn1 Sn 0.11841(3) 0.41013(2) 0.38216(4) 0.03348(17) Uani 1 1 d .
Sn2 Sn 0.24093(4) 0.5000 0.68101(6) 0.03660(19) Uani 1 2 d S
Cl1 Cl 0.15944(14) 0.32059(10) 0.23379(19) 0.0583(5) Uani 1 1 d .
Cl2 Cl 0.39339(18) 0.5000 0.8354(3) 0.0622(7) Uani 1 2 d S

loop_
_atom_site_aniso_label
_atom_site_aniso_U_11
_atom_site_aniso_U_22
_atom_site_aniso_U_33
_atom_site_aniso_U_23
_atom_site_aniso_U_13
_atom_site_aniso_U_12
C1 0.066(5) 0.045(4) 0.035(3) 0.007(3) 0.015(3) 0.007(3)
C2 0.060(5) 0.049(5) 0.115(7) 0.026(5) 0.017(5) -0.001(4)
C3 0.100(8) 0.068(7) 0.164(11) 0.046(7) 0.012(7) -0.018(6)
C4 0.082(7) 0.085(7) 0.102(7) -0.012(6) 0.013(6) 0.042(6)
C5 0.170(15) 0.078(9) 0.042(5) 0.000 0.063(7) 0.000
O5 0.042(2) 0.050(3) 0.0299(19) 0.0054(18) 0.0030(17) -0.005(2)
O6 0.044(2) 0.050(3) 0.0252(18) -0.0035(17) 0.0063(17) 0.0019(19)
O4 0.044(2) 0.039(2) 0.0286(18) 0.0023(17) 0.0140(17) -0.0006(19)
O3 0.034(3) 0.033(3) 0.024(2) 0.000 0.012(2) 0.000
O2 0.045(4) 0.043(4) 0.034(3) 0.000 0.021(3) 0.000
O1 0.034(2) 0.044(3) 0.049(2) -0.0036(19) 0.0145(19) 0.0047(19)
As1 0.0392(4) 0.0369(4) 0.0250(3) 0.0026(2) 0.0081(2) 0.0021(3)
Sn1 0.0389(3) 0.0372(3) 0.0275(2) -0.00196(15) 0.01497(18) 0.00055(16)
Sn2 0.0333(3) 0.0397(4) 0.0337(3) 0.000 0.0061(2) 0.000
Cl1 0.0764(13) 0.0552(11) 0.0520(9) -0.0112(8) 0.0326(9) 0.0096(9)
Cl2 0.0404(13) 0.0661(18) 0.0680(15) 0.000 -0.0003(11) 0.000

loop_
_atom_type_symbol
_atom_type_description
_atom_type_scat_dispersion_real
_atom_type_scat_dispersion_imag
_atom_type_scat_source
C C 0.0033 0.0016 'International Tables Vol C Tables 4.2.6.8 and 6.1.1.4'
H H 0.0000 0.0000 'International Tables Vol C Tables 4.2.6.8 and 6.1.1.4'
O O 0.0106 0.0060 'International Tables Vol C Tables 4.2.6.8 and 6.1.1.4'
As As 0.0499 2.0058 'International Tables Vol C Tables 4.2.6.8 and 6.1.1.4'
Sn Sn -0.6537 1.4246 'International Tables Vol C Tables 4.2.6.8 and 6.1.1.4'
Cl Cl 0.1484 0.1585 'International Tables Vol C Tables 4.2.6.8 and 6.1.1.4'

loop_
_geom_angle_atom_site_label_1
_geom_angle_atom_site_label_2
_geom_angle_atom_site_label_3
_geom_angle
_geom_angle_site_symmetry_1
_geom_angle_site_symmetry_3
C2 C1 As1 115.3(5) . .
C2 C1 H1A 108.5 . .
As1 C1 H1A 108.5 . .
C2 C1 H1B 108.5 . .
As1 C1 H1B 108.5 . .
H1A C1 H1B 107.5 . .
C3 C2 C1 113.0(7) . .
C3 C2 H2A 109.0 . .
C1 C2 H2A 109.0 . .
C3 C2 H2B 109.0 . .
C1 C2 H2B 109.0 . .
H2A C2 H2B 107.8 . .
C2 C3 H3A 109.5 . .
C2 C3 H3B 109.5 . .
H3A C3 H3B 109.5 . .
C2 C3 H3C 109.5 . .
H3A C3 H3C 109.5 . .
H3B C3 H3C 109.5 . .
O1 C4 H4A 109.5 . .
O1 C4 H4B 109.5 . .
H4A C4 H4B 109.5 . .
O1 C4 H4C 109.5 . .
H4A C4 H4C 109.5 . .
H4B C4 H4C 109.5 . .
O2 C5 H5A 109.5 . .
O2 C5 H5B 109.5 . .
H5A C5 H5B 109.5 . .
O2 C5 H5C 109.5 . .
H5A C5 H5C 109.5 . .
H5B C5 H5C 109.5 . .
As1 O5 Sn2 125.4(2) . .
As1 O6 Sn1 136.7(2) . 2_556
As1 O4 Sn1 125.8(2) . .
Sn1 O3 Sn1 105.4(2) . 6_565
Sn1 O3 Sn2 103.65(18) . .
Sn1 O3 Sn2 103.65(18) 6_565 .
C5 O2 Sn1 127.94(15) . 6_565
C5 O2 Sn1 127.94(15) . .
Sn1 O2 Sn1 102.7(2) 6_565 .
C4 O1 Sn2 123.9(5) . .
C4 O1 Sn1 125.0(5) . .
Sn2 O1 Sn1 100.95(17) . .
O6 As1 O5 106.8(2) . .
O6 As1 O4 113.00(18) . .
O5 As1 O4 110.8(2) . .
O6 As1 C1 111.5(3) . .
O5 As1 C1 107.0(2) . .
O4 As1 C1 107.7(2) . .
O6 Sn1 O4 91.56(16) 2_556 .
O6 Sn1 O3 97.39(19) 2_556 .
O4 Sn1 O3 91.59(15) . .
O6 Sn1 O2 89.82(19) 2_556 .
O4 Sn1 O2 167.44(15) . .
O3 Sn1 O2 75.85(16) . .
O6 Sn1 O1 173.90(16) 2_556 .
O4 Sn1 O1 86.52(16) . .
O3 Sn1 O1 76.89(18) . .
O2 Sn1 O1 90.8(2) . .
O6 Sn1 Cl1 93.75(13) 2_556 .
O4 Sn1 Cl1 96.55(12) . .
O3 Sn1 Cl1 166.01(15) . .
O2 Sn1 Cl1 95.81(12) . .
O1 Sn1 Cl1 92.22(12) . .
O6 Sn1 Sn2 134.77(12) 2_556 .
O4 Sn1 Sn2 82.27(11) . .
O3 Sn1 Sn2 38.61(14) . .
O2 Sn1 Sn2 87.90(13) . .
O1 Sn1 Sn2 39.22(11) . .
Cl1 Sn1 Sn2 131.43(5) . .
O6 Sn1 Sn1 92.35(12) 2_556 6_565
O4 Sn1 Sn1 128.80(11) . 6_565
O3 Sn1 Sn1 37.32(11) . 6_565
O2 Sn1 Sn1 38.65(11) . 6_565
O1 Sn1 Sn1 84.38(12) . 6_565
Cl1 Sn1 Sn1 134.01(5) . 6_565
Sn2 Sn1 Sn1 59.942(9) . 6_565
O5 Sn2 O5 92.9(3) 6_565 .
O5 Sn2 O3 91.09(14) 6_565 .
O5 Sn2 O3 91.09(14) . .
O5 Sn2 O1 167.52(16) 6_565 .
O5 Sn2 O1 89.61(18) . .
O3 Sn2 O1 76.63(15) . .
O5 Sn2 O1 89.61(18) 6_565 6_565
O5 Sn2 O1 167.52(16) . 6_565
O3 Sn2 O1 76.63(15) . 6_565
O1 Sn2 O1 85.4(2) . 6_565
O5 Sn2 Cl2 95.29(12) 6_565 .
O5 Sn2 Cl2 95.29(12) . .
O3 Sn2 Cl2 170.73(15) . .
O1 Sn2 Cl2 96.65(13) . .
O1 Sn2 Cl2 96.65(13) 6_565 .
O5 Sn2 Sn1 128.34(12) 6_565 .
O5 Sn2 Sn1 83.94(11) . .
O3 Sn2 Sn1 37.74(8) . .
O1 Sn2 Sn1 39.83(11) . .
O1 Sn2 Sn1 84.93(12) 6_565 .
Cl2 Sn2 Sn1 136.37(5) . .
O5 Sn2 Sn1 83.94(11) 6_565 6_565
O5 Sn2 Sn1 128.34(12) . 6_565
O3 Sn2 Sn1 37.74(8) . 6_565
O1 Sn2 Sn1 84.93(12) . 6_565
O1 Sn2 Sn1 39.83(11) 6_565 6_565
Cl2 Sn2 Sn1 136.37(5) . 6_565
Sn1 Sn2 Sn1 60.116(17) . 6_565

loop_
_geom_bond_atom_site_label_1
_geom_bond_atom_site_label_2
_geom_bond_distance
_geom_bond_site_symmetry_2
C1 C2 1.493(10) .
C1 As1 1.908(6) .
C1 H1A 0.9700 .
C1 H1B 0.9700 .
C2 C3 1.491(11) .
C2 H2A 0.9700 .
C2 H2B 0.9700 .
C3 H3A 0.9600 .
C3 H3B 0.9600 .
C3 H3C 0.9600 .
C4 O1 1.419(9) .
C4 H4A 0.9600 .
C4 H4B 0.9600 .
C4 H4C 0.9600 .
C5 O2 1.415(10) .
C5 H5A 0.9600 .
C5 H5B 0.9600 .
C5 H5C 0.9600 .
O5 As1 1.691(4) .
O5 Sn2 2.020(4) .
O6 As1 1.682(4) .
O6 Sn1 2.011(4) 2_556
O4 As1 1.693(4) .
O4 Sn1 2.026(4) .
O3 Sn1 2.059(3) .
O3 Sn1 2.059(3) 6_565
O3 Sn2 2.100(5) .
O2 Sn1 2.097(3) 6_565
O2 Sn1 2.097(3) .
O1 Sn2 2.106(4) .
O1 Sn1 2.133(4) .
Sn1 O6 2.011(4) 2_556
Sn1 Cl1 2.3486(17) .
Sn1 Sn2 3.2697(6) .
Sn1 Sn1 3.2755(8) 6_565
Sn2 O5 2.020(4) 6_565
Sn2 O1 2.106(4) 6_565
Sn2 Cl2 2.328(2) .
Sn2 Sn1 3.2697(6) 6_565

loop_
_geom_hbond_atom_site_label_D
_geom_hbond_atom_site_label_H
_geom_hbond_atom_site_label_A
_geom_hbond_distance_DH
_geom_hbond_distance_HA
_geom_hbond_distance_DA
_geom_hbond_angle_DHA
_geom_hbond_site_symmetry_A
C1 H1A Cl1 0.97 2.90 3.834(8) 161.5 7_556
C1 H1B Cl1 0.97 2.73 3.693(6) 174.8 1_556
C4 H4C Cl1 0.96 2.77 3.388(9) 123.2 .
C4 H4A Cl2 0.96 3.03 3.470(10) 109.7 .
C5 H5B Cl1 0.96 2.84 3.478(4) 124.3 .
